data_1577281
loop_
_publ_author_name
'Zhu, Kangtao'
'Crumpton, Agamemnon E.'
'Willis, Michael C.'

_publ_section_title
;
 The palladium-catalysed modular annulative synthesis of cyclic
 sulfonimidamides
;
_journal_name_full 'Chemical Science'
_journal_paper_doi 10.1039/D6SC02864K
_journal_year 2026
_chemical_absolute_configuration ad
_chemical_formula_moiety 'C16 H16 N2 O S'
_chemical_formula_sum 'C16 H16 N2 O S'
_chemical_formula_weight 284.38
_chemical_melting_point ?
_space_group_IT_number 4
_space_group_name_Hall 'P 2yb'
_space_group_name_H-M_alt 'P 1 21 1'
_symmetry_cell_setting monoclinic
_symmetry_space_group_name_Hall 'P 2yb'
_symmetry_space_group_name_H-M 'P 1 21 1'
_atom_sites_solution_hydrogens difmap
_atom_sites_solution_primary other
_audit_creation_date 2025-05-27
_audit_creation_method 'CRYSTALS_ver_14_build_c42b451 '
_audit_update_record
;
2026-03-10 deposited with the CCDC.	2026-05-11 downloaded from the CCDC.
;
_cell_angle_alpha 90
_cell_angle_beta 96.2588(5)
_cell_angle_gamma 90
_cell_formula_units_Z 6
_cell_length_a 6.92319(4)
_cell_length_b 24.23006(12)
_cell_length_c 13.31782(7)
_cell_measurement_reflns_used 66505
_cell_measurement_temperature 100
_cell_measurement_theta_max 75.80
_cell_measurement_theta_min 3.32
_cell_volume 2220.74(2)
_computing_cell_refinement
; 
 CrysAlisPro (Rigaku Oxford Diffraction, 2021) 
;
_computing_data_collection 'SuperNova, (Oxford Diffraction, 2010)'
_computing_data_reduction
; 
 CrysAlisPro (Rigaku Oxford Diffraction, 2021) 
;
_computing_molecular_graphics 'CAMERON (Watkin et al., 1996)'
_computing_publication_material 'CRYSTALS (Betteridge et al., 2003)'
_computing_structure_refinement 'CRYSTALS (Betteridge et al., 2003)'
_computing_structure_solution 'Superflip (Palatinus & Chapuis, 2007)'
_diffrn_ambient_temperature 100
_diffrn_measured_fraction_theta_full 0.997
_diffrn_measured_fraction_theta_max 0.989
_diffrn_measurement_device Area
_diffrn_measurement_device_type 'Oxford Diffraction SuperNova'
_diffrn_measurement_method \w
_diffrn_radiation_monochromator 'focussing mirrors'
_diffrn_radiation_type 'Cu K\a'
_diffrn_radiation_wavelength 1.54184
_diffrn_reflns_av_R_equivalents 0.042
_diffrn_reflns_av_unetI/netI 0.045
_diffrn_reflns_limit_h_max 8
_diffrn_reflns_limit_h_min -7
_diffrn_reflns_limit_k_max 30
_diffrn_reflns_limit_k_min -30
_diffrn_reflns_limit_l_max 16
_diffrn_reflns_limit_l_min -16
_diffrn_reflns_number 89213
_diffrn_reflns_theta_full 74.494
_diffrn_reflns_theta_max 76.014
_diffrn_reflns_theta_min 3.338
_diffrn_standards_number 0
_exptl_absorpt_coefficient_mu 1.910
_exptl_absorpt_correction_T_max 0.94
_exptl_absorpt_correction_T_min 0.64
_exptl_absorpt_correction_type multi-scan
_exptl_absorpt_process_details
; 
 CrysAlisPro (Rigaku Oxford Diffraction, 2021) 
;
_exptl_crystal_colour colourless
_exptl_crystal_density_diffrn 1.276
_exptl_crystal_density_meas ?
_exptl_crystal_density_method 'not measured'
_exptl_crystal_description lath
_exptl_crystal_F_000 900
_exptl_crystal_size_max 0.560
_exptl_crystal_size_mid 0.077
_exptl_crystal_size_min 0.032
_refine_diff_density_max 0.21
_refine_diff_density_min -0.27
_refine_ls_abs_structure_details
; 
 Parsons, Flack & Wagner (2013), 
 3719 Friedel Pairs 
;
_refine_ls_abs_structure_Flack -0.002(2)
_refine_ls_extinction_method None
_refine_ls_goodness_of_fit_ref 0.9974
_refine_ls_hydrogen_treatment constr
_refine_ls_matrix_type full
_refine_ls_number_parameters 541
_refine_ls_number_reflns 9119
_refine_ls_number_restraints 1
_refine_ls_R_factor_all 0.0256
_refine_ls_R_factor_gt 0.0251
_refine_ls_shift/su_max 0.0008248
_refine_ls_shift/su_mean 0.0000602
_refine_ls_structure_factor_coef Fsqd
_refine_ls_weighting_details
;
 Method= Modified Sheldrick 
 w=1/[\s^2^(F^2^) + ( 0.04P)^2^ + 0.45P] 
 ,where P=(max(Fo^2^,0) + 2Fc^2^)/3 
;
_refine_ls_weighting_scheme calc
_refine_ls_wR_factor_all 0.0667
_refine_ls_wR_factor_gt 0.0664
_refine_ls_wR_factor_ref 0.0667
_reflns_limit_h_max 8
_reflns_limit_h_min -8
_reflns_limit_k_max 30
_reflns_limit_k_min -30
_reflns_limit_l_max 16
_reflns_limit_l_min 0
_reflns_number_gt 8922
_reflns_number_total 9119
_reflns_threshold_expression I>2.0\s(I)
_oxford_diffrn_Wilson_B_factor 1.65
_oxford_diffrn_Wilson_scale 6.34
_oxford_refine_ls_scale 0.3988(3)
_oxford_structure_analysis_title 7881
_cod_data_source_file d6sc02864k2.cif
_cod_data_source_block 9c
_cod_depositor_comments
;
The following automatic conversions were performed:

data item '_chemical_melting_point' value 'not measured' was changed
to '?' -- the value is undefined or not given.

data item '_exptl_crystal_density_meas' value 'not measured' was
changed to '?' -- the value is perceived as not measured.

Automatic conversion script
Id: cif_fix_values 8170 2020-07-09 18:12:32Z antanas 
;
_cod_original_sg_symbol_Hall 'P 2yb '
_cod_original_sg_symbol_H-M 'P 1 21 1 '
_cod_database_code 1577281
_oxford_refine_reflns_threshold_expression I>-3.0\s(I)
_refine_ls_r_factor_ref 0.0256
_reflns_number_all 9119
_oxford_hooft_y -0.01250(7)
_oxford_bijvoet_difference -0.002(2)
_oxford_refined_flack_x 0.003(7)

loop_
_symmetry_equiv_pos_as_xyz
x,y,z
-x,y+1/2,-z

loop_
_atom_site_label
_atom_site_type_symbol
_atom_site_fract_x
_atom_site_fract_y
_atom_site_fract_z
_atom_site_U_iso_or_equiv
_atom_site_occupancy
_atom_site_adp_type
_atom_site_refinement_flags_posn
_atom_site_refinement_flags_adp
_atom_site_refinement_flags_occupancy
_atom_site_disorder_assembly
_atom_site_disorder_group
_atom_site_attached_hydrogens
S1 S 0.37449(4) 0.50001(3) 0.51925(2) 0.0166 1.0000 Uani . . . . . .
O2 O 0.31180(15) 0.44893(5) 0.56299(8) 0.0208 1.0000 Uani . . . . . .
N3 N 0.34697(17) 0.50591(6) 0.40447(9) 0.0206 1.0000 Uani . . . . . .
C4 C 0.5005(2) 0.50870(6) 0.34534(10) 0.0192 1.0000 Uani . . . . . .
C5 C 0.4541(2) 0.50767(7) 0.24005(11) 0.0239 1.0000 Uani . . . . . .
C6 C 0.6004(2) 0.51006(7) 0.17730(12) 0.0281 1.0000 Uani . . . . . .
C7 C 0.7955(2) 0.51418(7) 0.21700(12) 0.0269 1.0000 Uani . . . . . .
C8 C 0.8430(2) 0.51609(6) 0.31956(12) 0.0235 1.0000 Uani . . . . . .
C9 C 0.6968(2) 0.51315(6) 0.38575(11) 0.0201 1.0000 Uani . . . . . .
C10 C 0.7453(2) 0.51439(6) 0.49317(11) 0.0205 1.0000 Uani . . . . . .
C11 C 0.6154(2) 0.51124(6) 0.56129(11) 0.0203 1.0000 Uani . . . . . .
N12 N 0.23484(17) 0.54614(5) 0.55994(9) 0.0190 1.0000 Uani . . . . . .
C13 C 0.2539(2) 0.60453(6) 0.53188(11) 0.0201 1.0000 Uani . . . . . .
C14 C 0.4020(2) 0.63546(6) 0.60306(12) 0.0220 1.0000 Uani . . . . . .
C15 C 0.5516(2) 0.66511(7) 0.56667(14) 0.0297 1.0000 Uani . . . . . .
C16 C 0.6788(2) 0.69640(7) 0.63312(17) 0.0368 1.0000 Uani . . . . . .
C17 C 0.6561(3) 0.69824(8) 0.73473(16) 0.0375 1.0000 Uani . . . . . .
C18 C 0.5079(3) 0.66864(7) 0.77164(14) 0.0341 1.0000 Uani . . . . . .
C19 C 0.3823(2) 0.63719(7) 0.70620(12) 0.0275 1.0000 Uani . . . . . .
C20 C 0.0550(2) 0.63155(7) 0.52820(12) 0.0259 1.0000 Uani . . . . . .
S21 S 0.13692(5) 0.49587(3) 0.82761(2) 0.0183 1.0000 Uani . . . . . .
O22 O 0.03458(15) 0.50996(5) 0.72991(7) 0.0228 1.0000 Uani . . . . . .
N23 N 0.01066(18) 0.44671(6) 0.86729(9) 0.0220 1.0000 Uani . . . . . .
C24 C 0.0368(2) 0.42525(7) 0.97114(11) 0.0235 1.0000 Uani . . . . . .
C25 C 0.1873(2) 0.37983(7) 0.98814(11) 0.0262 1.0000 Uani . . . . . .
C26 C 0.3224(2) 0.38073(7) 1.07262(13) 0.0284 1.0000 Uani . . . . . .
C27 C 0.4527(2) 0.33763(8) 1.09443(14) 0.0358 1.0000 Uani . . . . . .
C28 C 0.4506(4) 0.29363(10) 1.03064(17) 0.0586 1.0000 Uani . . . . . .
C29 C 0.3167(6) 0.29213(12) 0.9461(2) 0.0912 1.0000 Uani . . . . . .
C30 C 0.1857(4) 0.3350(1) 0.92476(16) 0.0661 1.0000 Uani . . . . . .
C31 C -0.1610(3) 0.40576(9) 0.99765(14) 0.0418 1.0000 Uani . . . . . .
N32 N 0.15136(18) 0.53992(6) 0.91087(10) 0.0228 1.0000 Uani . . . . . .
C33 C 0.3231(2) 0.56711(6) 0.94436(11) 0.0209 1.0000 Uani . . . . . .
C34 C 0.5070(2) 0.55144(6) 0.91658(11) 0.0209 1.0000 Uani . . . . . .
C35 C 0.5211(2) 0.50469(7) 0.85140(10) 0.0226 1.0000 Uani . . . . . .
C36 C 0.3687(2) 0.47470(7) 0.81086(11) 0.0230 1.0000 Uani . . . . . .
C37 C 0.6732(2) 0.58085(7) 0.95664(12) 0.0258 1.0000 Uani . . . . . .
C38 C 0.6599(2) 0.62388(7) 1.02190(12) 0.0297 1.0000 Uani . . . . . .
C39 C 0.4777(2) 0.63919(7) 1.04947(12) 0.0291 1.0000 Uani . . . . . .
C40 C 0.3125(2) 0.61132(7) 1.01156(12) 0.0255 1.0000 Uani . . . . . .
S41 S 0.77024(5) 0.34901(3) 0.64884(3) 0.0191 1.0000 Uani . . . . . .
O42 O 0.72370(16) 0.38925(5) 0.72332(8) 0.0249 1.0000 Uani . . . . . .
N43 N 0.73844(18) 0.28781(6) 0.67239(10) 0.0226 1.0000 Uani . . . . . .
C44 C 0.8888(2) 0.25000(6) 0.68943(11) 0.0214 1.0000 Uani . . . . . .
C45 C 1.0834(2) 0.26180(7) 0.67466(11) 0.0232 1.0000 Uani . . . . . .
C46 C 1.1334(2) 0.31592(7) 0.64132(11) 0.0258 1.0000 Uani . . . . . .
C47 C 1.0066(2) 0.35769(7) 0.62369(11) 0.0245 1.0000 Uani . . . . . .
C48 C 1.2254(2) 0.22032(8) 0.69163(13) 0.0305 1.0000 Uani . . . . . .
C49 C 1.1776(3) 0.16834(7) 0.72225(13) 0.0322 1.0000 Uani . . . . . .
C50 C 0.9846(3) 0.15692(7) 0.73709(13) 0.0320 1.0000 Uani . . . . . .
C51 C 0.8425(2) 0.19657(7) 0.72113(12) 0.0276 1.0000 Uani . . . . . .
N52 N 0.62784(18) 0.36498(5) 0.54913(9) 0.0215 1.0000 Uani . . . . . .
C53 C 0.5846(2) 0.32646(6) 0.46394(11) 0.0199 1.0000 Uani . . . . . .
C54 C 0.3933(2) 0.34452(7) 0.40578(11) 0.0251 1.0000 Uani . . . . . .
C55 C 0.7397(2) 0.32445(6) 0.39208(11) 0.0197 1.0000 Uani . . . . . .
C56 C 0.8344(2) 0.37150(7) 0.36333(12) 0.0250 1.0000 Uani . . . . . .
C57 C 0.9550(2) 0.36912(7) 0.28634(12) 0.0273 1.0000 Uani . . . . . .
C58 C 0.9812(2) 0.31966(8) 0.23674(12) 0.0277 1.0000 Uani . . . . . .
C59 C 0.8890(2) 0.27262(7) 0.26591(12) 0.0264 1.0000 Uani . . . . . .
C60 C 0.7700(2) 0.27490(7) 0.34350(12) 0.0223 1.0000 Uani . . . . . .
H51 H 0.3228 0.5059 0.2122 0.0299 1.0000 Uiso R . . . . .
H61 H 0.5654 0.5079 0.1049 0.0333 1.0000 Uiso R . . . . .
H71 H 0.9008 0.5173 0.1686 0.0331 1.0000 Uiso R . . . . .
H81 H 0.9766 0.5201 0.3465 0.0276 1.0000 Uiso R . . . . .
H101 H 0.8777 0.5186 0.5179 0.0256 1.0000 Uiso R . . . . .
H111 H 0.6469 0.5132 0.6304 0.0240 1.0000 Uiso R . . . . .
H131 H 0.2992 0.6060 0.4641 0.0240 1.0000 Uiso R . . . . .
H151 H 0.5607 0.6635 0.4973 0.0350 1.0000 Uiso R . . . . .
H161 H 0.7779 0.7166 0.6062 0.0444 1.0000 Uiso R . . . . .
H171 H 0.7426 0.7207 0.7778 0.0449 1.0000 Uiso R . . . . .
H181 H 0.4922 0.6695 0.8420 0.0405 1.0000 Uiso R . . . . .
H191 H 0.2760 0.6181 0.7329 0.0327 1.0000 Uiso R . . . . .
H202 H 0.0665 0.6706 0.5124 0.0389 1.0000 Uiso R . . . . .
H203 H 0.0071 0.6288 0.5940 0.0368 1.0000 Uiso R . . . . .
H201 H -0.0367 0.6158 0.4792 0.0370 1.0000 Uiso R . . . . .
H241 H 0.0814 0.4566 1.0136 0.0283 1.0000 Uiso R . . . . .
H261 H 0.3243 0.4115 1.1151 0.0343 1.0000 Uiso R . . . . .
H271 H 0.5426 0.3390 1.1545 0.0445 1.0000 Uiso R . . . . .
H281 H 0.5426 0.2646 1.0479 0.0700 1.0000 Uiso R . . . . .
H291 H 0.3116 0.2616 0.9012 0.1087 1.0000 Uiso R . . . . .
H301 H 0.1014 0.3336 0.8675 0.0797 1.0000 Uiso R . . . . .
H311 H -0.1450 0.3909 1.0664 0.0606 1.0000 Uiso R . . . . .
H313 H -0.2512 0.4361 0.9917 0.0619 1.0000 Uiso R . . . . .
H312 H -0.2079 0.3771 0.9489 0.0613 1.0000 Uiso R . . . . .
H351 H 0.6500 0.4926 0.8381 0.0260 1.0000 Uiso R . . . . .
H361 H 0.3799 0.4446 0.7716 0.0294 1.0000 Uiso R . . . . .
H371 H 0.7967 0.5695 0.9401 0.0309 1.0000 Uiso R . . . . .
H381 H 0.7754 0.6431 1.0485 0.0356 1.0000 Uiso R . . . . .
H391 H 0.4713 0.6693 1.0948 0.0348 1.0000 Uiso R . . . . .
H401 H 0.1924 0.6210 1.0320 0.0312 1.0000 Uiso R . . . . .
H461 H 1.2660 0.3217 0.6339 0.0302 1.0000 Uiso R . . . . .
H471 H 1.0438 0.3918 0.6003 0.0298 1.0000 Uiso R . . . . .
H481 H 1.3572 0.2293 0.6824 0.0369 1.0000 Uiso R . . . . .
H491 H 1.2722 0.1405 0.7352 0.0390 1.0000 Uiso R . . . . .
H501 H 0.9495 0.1209 0.7594 0.0383 1.0000 Uiso R . . . . .
H511 H 0.7123 0.1883 0.7292 0.0336 1.0000 Uiso R . . . . .
H531 H 0.5691 0.2906 0.4936 0.0228 1.0000 Uiso R . . . . .
H542 H 0.3624 0.3203 0.3471 0.0352 1.0000 Uiso R . . . . .
H541 H 0.4041 0.3831 0.3822 0.0371 1.0000 Uiso R . . . . .
H543 H 0.2890 0.3437 0.4466 0.0384 1.0000 Uiso R . . . . .
H561 H 0.8111 0.4059 0.3949 0.0307 1.0000 Uiso R . . . . .
H571 H 1.0195 0.4012 0.2692 0.0322 1.0000 Uiso R . . . . .
H581 H 1.0576 0.3181 0.1813 0.0323 1.0000 Uiso R . . . . .
H591 H 0.9070 0.2390 0.2313 0.0319 1.0000 Uiso R . . . . .
H601 H 0.7047 0.2420 0.3636 0.0271 1.0000 Uiso R . . . . .
H521 H 0.5442 0.3897 0.5592 0.0263 1.0000 Uiso R . . . . .
H121 H 0.1902 0.5389 0.6157 0.0230 1.0000 Uiso R . . . . .
H231 H -0.0668 0.4294 0.8233 0.0275 1.0000 Uiso R . . . . .

loop_
_atom_site_aniso_label
_atom_site_aniso_U_11
_atom_site_aniso_U_22
_atom_site_aniso_U_33
_atom_site_aniso_U_23
_atom_site_aniso_U_13
_atom_site_aniso_U_12
S1 0.01636(14) 0.01520(14) 0.01820(14) -0.00068(12) 0.00134(11) -0.00032(12)
O2 0.0231(5) 0.0151(5) 0.0246(5) 0.0005(4) 0.0047(4) -0.0009(4)
N3 0.0175(5) 0.0227(6) 0.0212(6) -0.0018(5) 0.0003(4) -0.0004(5)
C4 0.0227(7) 0.0137(6) 0.0215(6) -0.0005(5) 0.0037(5) 0.0009(5)
C5 0.0252(7) 0.0241(7) 0.0219(7) 0.0009(6) 0.0004(5) -0.0003(6)
C6 0.0360(9) 0.0271(8) 0.0217(7) 0.0009(6) 0.0054(6) -0.0014(7)
C7 0.0320(8) 0.0216(7) 0.0292(8) 0.0007(6) 0.0133(6) -0.0019(6)
C8 0.0231(7) 0.0184(7) 0.0298(7) 0.0021(6) 0.0062(6) -0.0012(5)
C9 0.0215(7) 0.0128(6) 0.0264(7) 0.0016(5) 0.0041(5) -0.0009(5)
C10 0.0185(7) 0.0161(6) 0.0259(7) 0.0004(5) -0.0016(5) -0.0008(5)
C11 0.0211(7) 0.0197(7) 0.0193(6) -0.0002(5) -0.0019(5) -0.0007(5)
N12 0.0218(6) 0.0147(6) 0.0211(6) 0.0021(5) 0.0056(5) 0.0011(5)
C13 0.0246(7) 0.0156(6) 0.0205(7) 0.0020(5) 0.0040(6) -0.0000(5)
C14 0.0197(7) 0.0138(6) 0.0320(8) 0.0020(6) 0.0009(6) 0.0025(5)
C15 0.0258(8) 0.0192(7) 0.0460(10) -0.0018(7) 0.0126(7) 0.0022(6)
C16 0.0210(8) 0.0187(7) 0.0719(13) -0.0049(8) 0.0110(8) -0.0000(6)
C17 0.0303(9) 0.0232(8) 0.0552(11) -0.0037(8) -0.0124(8) -0.0011(7)
C18 0.0427(10) 0.0224(8) 0.0341(9) 0.0015(7) -0.0095(7) -0.0004(7)
C19 0.0334(9) 0.0179(7) 0.0295(8) 0.0058(6) -0.0040(6) -0.0027(6)
C20 0.0247(8) 0.0208(7) 0.0313(8) 0.0008(6) -0.0018(6) 0.0034(6)
S21 0.01786(15) 0.01843(15) 0.01869(15) 0.00096(13) 0.00243(11) 0.00105(12)
O22 0.0228(5) 0.0253(5) 0.0205(5) 0.0045(4) 0.0036(4) 0.0010(4)
N23 0.0251(6) 0.0228(6) 0.0176(6) 0.0024(5) -0.0007(5) -0.0051(5)
C24 0.0280(8) 0.0241(7) 0.0180(7) 0.0029(6) 0.0007(6) -0.0008(6)
C25 0.0340(9) 0.0220(7) 0.0229(7) 0.0027(6) 0.0039(6) -0.0003(6)
C26 0.0240(8) 0.0289(8) 0.0322(8) 0.0020(7) 0.0031(6) -0.0043(6)
C27 0.0246(8) 0.0456(11) 0.0371(9) 0.0129(8) 0.0030(7) 0.0033(7)
C28 0.0839(18) 0.0472(12) 0.0439(12) 0.0089(10) 0.0040(11) 0.0378(12)
C29 0.167(3) 0.0511(15) 0.0466(13) -0.0158(11) -0.0262(17) 0.0605(19)
C30 0.114(2) 0.0405(12) 0.0352(11) -0.0113(9) -0.0289(12) 0.0332(13)
C31 0.0353(10) 0.0593(12) 0.0313(9) 0.0214(9) 0.0062(7) 0.0012(9)
N32 0.0186(6) 0.0221(6) 0.0280(6) -0.0040(5) 0.0048(5) 0.0001(5)
C33 0.0207(7) 0.0212(7) 0.0211(7) 0.0025(5) 0.0029(5) -0.0004(6)
C34 0.0202(7) 0.0240(7) 0.0185(6) 0.0046(5) 0.0019(5) 0.0005(5)
C35 0.0220(7) 0.0289(8) 0.0174(6) 0.0042(6) 0.0047(5) 0.0072(6)
C36 0.0253(8) 0.0243(7) 0.0197(7) -0.0000(6) 0.0033(6) 0.0059(6)
C37 0.0198(7) 0.0334(8) 0.0238(7) 0.0061(6) 0.0003(6) -0.0011(6)
C38 0.0265(8) 0.0342(8) 0.0270(8) 0.0031(7) -0.0032(6) -0.0094(7)
C39 0.0351(9) 0.0270(8) 0.0247(8) -0.0025(6) 0.0012(6) -0.0026(7)
C40 0.0260(8) 0.0247(7) 0.0262(7) -0.0022(6) 0.0055(6) 0.0002(6)
S41 0.01870(15) 0.01764(15) 0.02051(16) -0.00016(13) 0.00042(12) -0.00094(12)
O42 0.0280(6) 0.0244(5) 0.0215(5) -0.0043(4) -0.0005(4) -0.0017(4)
N43 0.0195(6) 0.0201(6) 0.0285(7) 0.0037(5) 0.0036(5) -0.0005(5)
C44 0.0234(7) 0.0213(7) 0.0191(6) -0.0003(5) 0.0003(6) 0.0009(5)
C45 0.0218(7) 0.0273(8) 0.0200(7) -0.0011(6) -0.0002(6) 0.0023(6)
C46 0.0192(7) 0.0341(9) 0.0240(7) -0.0006(6) 0.0024(6) -0.0029(6)
C47 0.0216(7) 0.0249(8) 0.0268(7) 0.0019(6) 0.0021(6) -0.0051(6)
C48 0.0265(8) 0.0355(9) 0.0287(8) -0.0046(7) -0.0016(6) 0.0074(7)
C49 0.0375(9) 0.0290(8) 0.0282(8) -0.0018(7) -0.0053(7) 0.0143(7)
C50 0.0436(10) 0.0230(8) 0.0282(8) 0.0036(6) -0.0009(7) 0.0064(7)
C51 0.0309(8) 0.0245(8) 0.0273(8) 0.0032(6) 0.0033(6) 0.0017(6)
N52 0.0230(6) 0.0184(6) 0.0225(6) -0.0037(5) -0.0009(5) 0.0046(5)
C53 0.0223(7) 0.0153(6) 0.0219(7) -0.0022(5) 0.0006(6) -0.0006(5)
C54 0.0214(7) 0.0288(8) 0.0248(7) -0.0047(6) 0.0008(6) 0.0009(6)
C55 0.0185(7) 0.0183(7) 0.0213(7) 0.0018(5) -0.0021(5) 0.0010(5)
C56 0.0262(8) 0.0181(7) 0.0305(8) 0.0007(6) 0.0016(6) -0.0001(6)
C57 0.0256(8) 0.0240(7) 0.0327(8) 0.0099(6) 0.0041(6) -0.0015(6)
C58 0.0220(7) 0.0359(9) 0.0255(7) 0.0049(7) 0.0035(6) 0.0043(6)
C59 0.0233(7) 0.0268(8) 0.0290(8) -0.0034(6) 0.0027(6) 0.0030(6)
C60 0.0193(7) 0.0201(7) 0.0275(7) -0.0013(6) 0.0022(6) 0.0000(5)

loop_
_atom_type_symbol
_atom_type_scat_dispersion_real
_atom_type_scat_dispersion_imag
_atom_type_scat_Cromer_Mann_a1
_atom_type_scat_Cromer_Mann_b1
_atom_type_scat_Cromer_Mann_a2
_atom_type_scat_Cromer_Mann_b2
_atom_type_scat_Cromer_Mann_a3
_atom_type_scat_Cromer_Mann_b3
_atom_type_scat_Cromer_Mann_a4
_atom_type_scat_Cromer_Mann_b4
_atom_type_scat_Cromer_Mann_c
_atom_type_scat_source
C 0.0181 0.0091 2.3100 20.8439 1.0200 10.2075 1.5886 0.5687 0.8650 51.6512 0.2156 'International Tables Vol C 4.2.6.8 and 6.1.1.4'
H 0.0000 0.0000 0.4930 10.5109 0.3229 26.1257 0.1402 3.1424 0.0408 57.7998 0.0030 'International Tables Vol C 4.2.6.8 and 6.1.1.4'
N 0.0311 0.0180 12.2126 0.0057 3.1322 9.8933 2.0125 28.9975 1.1663 0.5826 -11.5290 'International Tables Vol C 4.2.6.8 and 6.1.1.4'
O 0.0492 0.0322 3.0485 13.2771 2.2868 5.7011 1.5463 0.3239 0.8670 32.9089 0.2508 'International Tables Vol C 4.2.6.8 and 6.1.1.4'
S 0.3331 0.5567 6.9053 1.4679 5.2034 22.2151 1.4379 0.2536 1.5863 56.1720 0.8669 'International Tables Vol C 4.2.6.8 and 6.1.1.4'

loop_
_geom_angle_atom_site_label_1
_geom_angle_site_symmetry_1
_geom_angle_atom_site_label_2
_geom_angle_site_symmetry_2
_geom_angle_atom_site_label_3
_geom_angle_site_symmetry_3
_geom_angle
_geom_angle_publ_flag
O2 . S1 . N3 . 118.09(6) yes
O2 . S1 . C11 . 108.97(6) yes
N3 . S1 . C11 . 108.75(7) yes
O2 . S1 . N12 . 103.87(6) yes
N3 . S1 . N12 . 104.95(6) yes
C11 . S1 . N12 . 112.13(7) yes
S1 . N3 . C4 . 123.48(10) yes
N3 . C4 . C5 . 117.32(13) yes
N3 . C4 . C9 . 123.46(13) yes
C5 . C4 . C9 . 119.22(13) yes
C4 . C5 . C6 . 120.02(14) yes
C4 . C5 . H51 . 119.9 no
C6 . C5 . H51 . 120.1 no
C5 . C6 . C7 . 120.99(14) yes
C5 . C6 . H61 . 118.6 no
C7 . C6 . H61 . 120.4 no
C6 . C7 . C8 . 119.75(14) yes
C6 . C7 . H71 . 119.3 no
C8 . C7 . H71 . 120.9 no
C7 . C8 . C9 . 120.57(14) yes
C7 . C8 . H81 . 119.5 no
C9 . C8 . H81 . 119.9 no
C8 . C9 . C4 . 119.44(13) yes
C8 . C9 . C10 . 120.97(13) yes
C4 . C9 . C10 . 119.59(13) yes
C9 . C10 . C11 . 124.71(13) yes
C9 . C10 . H101 . 117.6 no
C11 . C10 . H101 . 117.7 no
S1 . C11 . C10 . 118.95(11) yes
S1 . C11 . H111 . 116.5 no
C10 . C11 . H111 . 124.5 no
S1 . N12 . C13 . 120.51(10) yes
S1 . N12 . H121 . 116.0 no
C13 . N12 . H121 . 118.0 no
N12 . C13 . C14 . 112.91(12) yes
N12 . C13 . C20 . 108.40(12) yes
C14 . C13 . C20 . 110.82(12) yes
N12 . C13 . H131 . 108.2 no
C14 . C13 . H131 . 107.0 no
C20 . C13 . H131 . 109.4 no
C13 . C14 . C15 . 121.07(14) yes
C13 . C14 . C19 . 119.88(13) yes
C15 . C14 . C19 . 118.94(15) yes
C14 . C15 . C16 . 120.01(17) yes
C14 . C15 . H151 . 117.1 no
C16 . C15 . H151 . 122.9 no
C15 . C16 . C17 . 120.39(16) yes
C15 . C16 . H161 . 118.2 no
C17 . C16 . H161 . 121.4 no
C16 . C17 . C18 . 119.95(16) yes
C16 . C17 . H171 . 118.5 no
C18 . C17 . H171 . 121.6 no
C17 . C18 . C19 . 119.90(17) yes
C17 . C18 . H181 . 120.3 no
C19 . C18 . H181 . 119.8 no
C14 . C19 . C18 . 120.79(16) yes
C14 . C19 . H191 . 120.4 no
C18 . C19 . H191 . 118.7 no
C13 . C20 . H202 . 109.3 no
C13 . C20 . H203 . 109.8 no
H202 . C20 . H203 . 107.7 no
C13 . C20 . H201 . 112.8 no
H202 . C20 . H201 . 108.0 no
H203 . C20 . H201 . 109.1 no
O22 . S21 . N23 . 103.89(6) yes
O22 . S21 . N32 . 118.08(7) yes
N23 . S21 . N32 . 105.90(7) yes
O22 . S21 . C36 . 108.92(6) yes
N23 . S21 . C36 . 111.79(7) yes
N32 . S21 . C36 . 108.21(7) yes
S21 . N23 . C24 . 123.92(10) yes
S21 . N23 . H231 . 117.4 no
C24 . N23 . H231 . 118.3 no
N23 . C24 . C25 . 114.17(12) yes
N23 . C24 . C31 . 107.79(13) yes
C25 . C24 . C31 . 111.14(14) yes
N23 . C24 . H241 . 105.6 no
C25 . C24 . H241 . 108.0 no
C31 . C24 . H241 . 110.0 no
C24 . C25 . C26 . 120.21(14) yes
C24 . C25 . C30 . 121.52(16) yes
C26 . C25 . C30 . 118.12(17) yes
C25 . C26 . C27 . 121.62(16) yes
C25 . C26 . H261 . 117.9 no
C27 . C26 . H261 . 120.5 no
C26 . C27 . C28 . 119.69(18) yes
C26 . C27 . H271 . 119.7 no
C28 . C27 . H271 . 120.7 no
C27 . C28 . C29 . 119.36(19) yes
C27 . C28 . H281 . 117.5 no
C29 . C28 . H281 . 123.1 no
C28 . C29 . C30 . 120.9(2) yes
C28 . C29 . H291 . 120.7 no
C30 . C29 . H291 . 118.4 no
C29 . C30 . C25 . 120.3(2) yes
C29 . C30 . H301 . 119.4 no
C25 . C30 . H301 . 120.3 no
C24 . C31 . H311 . 108.5 no
C24 . C31 . H313 . 109.6 no
H311 . C31 . H313 . 111.4 no
C24 . C31 . H312 . 107.8 no
H311 . C31 . H312 . 110.8 no
H313 . C31 . H312 . 108.7 no
S21 . N32 . C33 . 123.22(10) yes
N32 . C33 . C34 . 123.46(13) yes
N32 . C33 . C40 . 117.67(13) yes
C34 . C33 . C40 . 118.85(14) yes
C33 . C34 . C35 . 119.43(13) yes
C33 . C34 . C37 . 119.09(14) yes
C35 . C34 . C37 . 121.43(13) yes
C34 . C35 . C36 . 124.51(13) yes
C34 . C35 . H351 . 118.1 no
C36 . C35 . H351 . 117.3 no
S21 . C36 . C35 . 119.24(12) yes
S21 . C36 . H361 . 117.0 no
C35 . C36 . H361 . 123.6 no
C34 . C37 . C38 . 121.20(15) yes
C34 . C37 . H371 . 119.1 no
C38 . C37 . H371 . 119.7 no
C37 . C38 . C39 . 119.57(15) yes
C37 . C38 . H381 . 119.5 no
C39 . C38 . H381 . 120.9 no
C38 . C39 . C40 . 120.64(15) yes
C38 . C39 . H391 . 118.3 no
C40 . C39 . H391 . 121.0 no
C33 . C40 . C39 . 120.65(15) yes
C33 . C40 . H401 . 119.2 no
C39 . C40 . H401 . 120.1 no
O42 . S41 . N43 . 117.46(7) yes
O42 . S41 . C47 . 109.75(7) yes
N43 . S41 . C47 . 108.58(7) yes
O42 . S41 . N52 . 103.90(6) yes
N43 . S41 . N52 . 108.14(7) yes
C47 . S41 . N52 . 108.66(7) yes
S41 . N43 . C44 . 123.31(10) yes
N43 . C44 . C45 . 123.65(13) yes
N43 . C44 . C51 . 117.68(13) yes
C45 . C44 . C51 . 118.65(14) yes
C44 . C45 . C46 . 119.56(14) yes
C44 . C45 . C48 . 119.58(15) yes
C46 . C45 . C48 . 120.85(15) yes
C45 . C46 . C47 . 124.44(14) yes
C45 . C46 . H461 . 116.0 no
C47 . C46 . H461 . 119.6 no
S41 . C47 . C46 . 119.45(12) yes
S41 . C47 . H471 . 118.6 no
C46 . C47 . H471 . 121.9 no
C45 . C48 . C49 . 121.02(16) yes
C45 . C48 . H481 . 118.4 no
C49 . C48 . H481 . 120.6 no
C48 . C49 . C50 . 119.16(15) yes
C48 . C49 . H491 . 121.6 no
C50 . C49 . H491 . 119.2 no
C49 . C50 . C51 . 121.19(16) yes
C49 . C50 . H501 . 120.0 no
C51 . C50 . H501 . 118.8 no
C44 . C51 . C50 . 120.40(15) yes
C44 . C51 . H511 . 118.8 no
C50 . C51 . H511 . 120.8 no
S41 . N52 . C53 . 122.44(10) yes
S41 . N52 . H521 . 113.8 no
C53 . N52 . H521 . 118.8 no
N52 . C53 . C54 . 107.56(12) yes
N52 . C53 . C55 . 114.07(12) yes
C54 . C53 . C55 . 108.94(12) yes
N52 . C53 . H531 . 106.1 no
C54 . C53 . H531 . 109.7 no
C55 . C53 . H531 . 110.4 no
C53 . C54 . H542 . 109.6 no
C53 . C54 . H541 . 109.9 no
H542 . C54 . H541 . 109.2 no
C53 . C54 . H543 . 112.1 no
H542 . C54 . H543 . 109.2 no
H541 . C54 . H543 . 106.8 no
C53 . C55 . C56 . 122.41(13) yes
C53 . C55 . C60 . 118.34(13) yes
C56 . C55 . C60 . 118.72(13) yes
C55 . C56 . C57 . 120.52(14) yes
C55 . C56 . H561 . 119.1 no
C57 . C56 . H561 . 120.3 no
C56 . C57 . C58 . 120.36(14) yes
C56 . C57 . H571 . 119.0 no
C58 . C57 . H571 . 120.6 no
C57 . C58 . C59 . 119.31(14) yes
C57 . C58 . H581 . 120.9 no
C59 . C58 . H581 . 119.7 no
C58 . C59 . C60 . 120.31(15) yes
C58 . C59 . H591 . 118.7 no
C60 . C59 . H591 . 120.9 no
C59 . C60 . C55 . 120.76(14) yes
C59 . C60 . H601 . 120.3 no
C55 . C60 . H601 . 118.9 no

loop_
_geom_bond_atom_site_label_1
_geom_bond_site_symmetry_1
_geom_bond_atom_site_label_2
_geom_bond_site_symmetry_2
_geom_bond_distance
_geom_bond_publ_flag
S1 . O2 . 1.4542(10) yes
S1 . N3 . 1.5264(12) yes
S1 . C11 . 1.7222(14) yes
S1 . N12 . 1.6100(12) yes
N3 . C4 . 1.3916(18) yes
C4 . C5 . 1.404(2) yes
C4 . C9 . 1.410(2) yes
C5 . C6 . 1.382(2) yes
C5 . H51 . 0.945 no
C6 . C7 . 1.399(2) yes
C6 . H61 . 0.970 no
C7 . C8 . 1.370(2) yes
C7 . H71 . 1.028 no
C8 . C9 . 1.415(2) yes
C8 . H81 . 0.959 no
C9 . C10 . 1.434(2) yes
C10 . C11 . 1.348(2) yes
C10 . H101 . 0.945 no
C11 . H111 . 0.924 no
N12 . C13 . 1.4729(17) yes
N12 . H121 . 0.853 no
C13 . C14 . 1.516(2) yes
C13 . C20 . 1.521(2) yes
C13 . H131 . 0.987 no
C14 . C15 . 1.391(2) yes
C14 . C19 . 1.396(2) yes
C15 . C16 . 1.401(3) yes
C15 . H151 . 0.934 no
C16 . C17 . 1.380(3) yes
C16 . H161 . 0.945 no
C17 . C18 . 1.385(3) yes
C17 . H171 . 0.954 no
C18 . C19 . 1.390(2) yes
C18 . H181 . 0.956 no
C19 . H191 . 0.969 no
C20 . H202 . 0.975 no
C20 . H203 . 0.973 no
C20 . H201 . 0.941 no
S21 . O22 . 1.4528(10) yes
S21 . N23 . 1.6009(12) yes
S21 . N32 . 1.5346(13) yes
S21 . C36 . 1.7221(15) yes
N23 . C24 . 1.4702(18) yes
N23 . H231 . 0.859 no
C24 . C25 . 1.515(2) yes
C24 . C31 . 1.526(2) yes
C24 . H241 . 0.976 no
C25 . C26 . 1.383(2) yes
C25 . C30 . 1.375(3) yes
C26 . C27 . 1.390(2) yes
C26 . H261 . 0.935 no
C27 . C28 . 1.362(3) yes
C27 . H271 . 0.960 no
C28 . C29 . 1.379(4) yes
C28 . H281 . 0.959 no
C29 . C30 . 1.387(3) yes
C29 . H291 . 0.950 no
C30 . H301 . 0.909 no
C31 . H311 . 0.978 no
C31 . H313 . 0.962 no
C31 . H312 . 0.981 no
N32 . C33 . 1.3894(19) yes
C33 . C34 . 1.416(2) yes
C33 . C40 . 1.403(2) yes
C34 . C35 . 1.437(2) yes
C34 . C37 . 1.408(2) yes
C35 . C36 . 1.345(2) yes
C35 . H351 . 0.974 no
C36 . H361 . 0.905 no
C37 . C38 . 1.367(2) yes
C37 . H371 . 0.947 no
C38 . C39 . 1.402(2) yes
C38 . H381 . 0.959 no
C39 . C40 . 1.376(2) yes
C39 . H391 . 0.951 no
C40 . H401 . 0.932 no
S41 . O42 . 1.4520(11) yes
S41 . N43 . 1.5364(13) yes
S41 . C47 . 1.7187(15) yes
S41 . N52 . 1.6123(12) yes
N43 . C44 . 1.3870(19) yes
C44 . C45 . 1.411(2) yes
C44 . C51 . 1.409(2) yes
C45 . C46 . 1.439(2) yes
C45 . C48 . 1.407(2) yes
C46 . C47 . 1.344(2) yes
C46 . H461 . 0.944 no
C47 . H471 . 0.929 no
C48 . C49 . 1.375(3) yes
C48 . H481 . 0.959 no
C49 . C50 . 1.399(3) yes
C49 . H491 . 0.943 no
C50 . C51 . 1.375(2) yes
C50 . H501 . 0.962 no
C51 . H511 . 0.941 no
N52 . C53 . 1.4743(18) yes
N52 . H521 . 0.854 no
C53 . C54 . 1.523(2) yes
C53 . C55 . 1.515(2) yes
C53 . H531 . 0.966 no
C54 . H542 . 0.982 no
C54 . H541 . 0.992 no
C54 . H543 . 0.950 no
C55 . C56 . 1.389(2) yes
C55 . C60 . 1.391(2) yes
C56 . C57 . 1.392(2) yes
C56 . H561 . 0.955 no
C57 . C58 . 1.390(2) yes
C57 . H571 . 0.937 no
C58 . C59 . 1.382(2) yes
C58 . H581 . 0.955 no
C59 . C60 . 1.391(2) yes
C59 . H591 . 0.950 no
C60 . H601 . 0.969 no

loop_
_geom_hbond_atom_site_label_D
_geom_hbond_site_symmetry_D
_geom_hbond_atom_site_label_H
_geom_hbond_site_symmetry_H
_geom_hbond_atom_site_label_A
_geom_hbond_site_symmetry_A
_geom_hbond_angle_DHA
_geom_hbond_distance_DH
_geom_hbond_distance_HA
_geom_hbond_distance_DA
_geom_hbond_publ_flag
C10 . H101 . N12 1_655 169 0.95 2.56 3.494(2) yes
C47 . H471 . O2 1_655 146 0.93 2.41 3.221(2) yes
N52 . H521 . O2 . 172 0.85 2.16 3.008(2) yes
N12 . H121 . O22 . 166 0.85 2.08 2.915(2) yes
N23 . H231 . O42 1_455 175 0.86 2.10 2.955(2) yes
